data_1561616
loop_
_publ_author_name
'Ren, Yixia'
'Chai, Hongmei'
'Tang, Long'
'Hou, Xiangyang'
'Wang, Jijiang'

_publ_section_title
;
 Structural diversity and fluorescence properties of three
 2-sulfoterephthalate CdII/ZnII coordination polymers employing
 1,4-bisbenzimidazole
;
_journal_name_full 'Journal of Solid State Chemistry'
_journal_page_first 103
_journal_page_last 109
_journal_paper_doi 10.1016/j.jssc.2015.12.001
_journal_volume 234
_journal_year 2016
_chemical_formula_sum 'C20 H24 Cd N4 O12 S'
_chemical_formula_weight 656.89
_space_group_IT_number 2
_space_group_name_Hall '-P 1'
_space_group_name_H-M_alt 'P -1'
_symmetry_cell_setting triclinic
_symmetry_space_group_name_H-M 'P -1'
_atom_sites_solution_hydrogens geom
_atom_sites_solution_primary direct
_atom_sites_solution_secondary difmap
_cell_angle_alpha 101.181(2)
_cell_angle_beta 92.501(2)
_cell_angle_gamma 111.959(2)
_cell_formula_units_Z 2
_cell_length_a 7.8741(11)
_cell_length_b 9.0834(13)
_cell_length_c 19.283(3)
_cell_measurement_temperature 296(2)
_cell_volume 1244.6(3)
_computing_structure_refinement 'SHELXL-97 (Sheldrick, 1997)'
_computing_structure_solution 'SHELXS-97 (Sheldrick, 1990)'
_diffrn_ambient_temperature 296(2)
_diffrn_measured_fraction_theta_full 0.989
_diffrn_measured_fraction_theta_max 0.989
_diffrn_measurement_device_type 'Siemens R3m'
_diffrn_radiation_monochromator graphite
_diffrn_radiation_source 'fine-focus sealed tube'
_diffrn_radiation_type MoK\a
_diffrn_radiation_wavelength 0.71073
_diffrn_reflns_av_R_equivalents 0.0230
_diffrn_reflns_av_sigmaI/netI 0.0470
_diffrn_reflns_limit_h_max 9
_diffrn_reflns_limit_h_min -9
_diffrn_reflns_limit_k_max 10
_diffrn_reflns_limit_k_min -10
_diffrn_reflns_limit_l_max 20
_diffrn_reflns_limit_l_min -22
_diffrn_reflns_number 6250
_diffrn_reflns_theta_full 25.00
_diffrn_reflns_theta_max 25.00
_diffrn_reflns_theta_min 2.17
_exptl_absorpt_coefficient_mu 1.033
_exptl_crystal_density_diffrn 1.753
_exptl_crystal_density_method 'not measured'
_exptl_crystal_description lath
_exptl_crystal_F_000 664
_refine_diff_density_max 1.632
_refine_diff_density_min -0.746
_refine_diff_density_rms 0.116
_refine_ls_extinction_method none
_refine_ls_goodness_of_fit_ref 1.054
_refine_ls_hydrogen_treatment mixed
_refine_ls_matrix_type full
_refine_ls_number_parameters 385
_refine_ls_number_reflns 4350
_refine_ls_number_restraints 6
_refine_ls_restrained_S_all 1.054
_refine_ls_R_factor_all 0.0553
_refine_ls_R_factor_gt 0.0428
_refine_ls_shift/su_max 0.000
_refine_ls_shift/su_mean 0.000
_refine_ls_structure_factor_coef Fsqd
_refine_ls_weighting_details 'calc w=1/[\s^2^(Fo^2^)+(0.0633P)^2^+2.1799P] where P=(Fo^2^+2Fc^2^)/3'
_refine_ls_weighting_scheme calc
_refine_ls_wR_factor_gt 0.1056
_refine_ls_wR_factor_ref 0.1172
_reflns_number_gt 3687
_reflns_number_total 4350
_reflns_threshold_expression >2sigma(I)
_cod_data_source_file JSSC-2016-234-103.cif
_cod_data_source_block yd0456_0m
_cod_original_sg_symbol_H-M P-1
_cod_database_code 1561616

loop_
_symmetry_equiv_pos_as_xyz
'x, y, z'
'-x, -y, -z'

loop_
_atom_site_label
_atom_site_type_symbol
_atom_site_fract_x
_atom_site_fract_y
_atom_site_fract_z
_atom_site_U_iso_or_equiv
_atom_site_adp_type
_atom_site_occupancy
_atom_site_symmetry_multiplicity
_atom_site_calc_flag
_atom_site_refinement_flags
_atom_site_disorder_assembly
_atom_site_disorder_group
Cd1 Cd 0.71102(5) 0.43800(4) 0.070893(19) 0.02429(14) Uani 1 1 d . . .
N1 N 0.6396(6) 0.2577(5) 0.1414(2) 0.0290(10) Uani 1 1 d . . .
N2 N 0.5574(6) 0.1638(5) 0.2367(2) 0.0275(9) Uani 1 1 d . . .
N3 N 0.3873(6) 0.1563(5) 0.5171(2) 0.0307(10) Uani 1 1 d . . .
N4 N 0.2646(7) 0.0705(6) 0.6067(3) 0.0390(12) Uani 1 1 d . . .
O1 O 0.4143(4) 0.3327(4) 0.01341(18) 0.0288(8) Uani 1 1 d . . .
O2 O 0.1613(4) 0.3807(4) -0.00417(18) 0.0272(8) Uani 1 1 d . . .
O3 O -0.1023(5) -0.1175(4) 0.2504(2) 0.0379(9) Uani 1 1 d . . .
O4 O -0.0535(6) 0.1235(4) 0.3193(2) 0.0399(10) Uani 1 1 d . . .
O5 O 0.0136(4) 0.5678(4) 0.13566(19) 0.0293(8) Uani 1 1 d . . .
O6 O 0.3362(4) 0.6388(4) 0.12730(19) 0.0273(8) Uani 1 1 d . . .
O7 O 0.2252(5) 0.6280(4) 0.24137(19) 0.0341(8) Uani 1 1 d . . .
O8 O 0.7850(5) 0.2600(5) -0.0105(2) 0.0307(9) Uani 1 1 d . . .
O9 O 0.6592(6) 0.6133(5) 0.1579(2) 0.0346(9) Uani 1 1 d . . .
O10 O 0.9316(7) 0.6508(6) 0.3152(2) 0.0467(11) Uani 1 1 d D . .
O11 O 0.1477(8) 0.4024(6) 0.4296(3) 0.0613(14) Uani 1 1 d D . .
O12 O 0.0307(8) 0.6688(6) 0.4520(3) 0.0633(14) Uani 1 1 d D . .
S1 S 0.18316(15) 0.56234(13) 0.16529(6) 0.0205(3) Uani 1 1 d . . .
C1 C 0.2646(6) 0.3334(5) 0.0300(2) 0.0204(10) Uani 1 1 d . . .
C2 C 0.1899(6) 0.2644(6) 0.0931(2) 0.0207(10) Uani 1 1 d . . .
C3 C 0.1594(7) 0.1020(6) 0.0905(3) 0.0268(11) Uani 1 1 d . . .
H3 H 0.1904 0.0425 0.0518 0.032 Uiso 1 1 calc R . .
C4 C 0.0841(7) 0.0275(6) 0.1443(3) 0.0291(11) Uani 1 1 d . . .
H4 H 0.0609 -0.0821 0.1407 0.035 Uiso 1 1 calc R . .
C5 C 0.0428(6) 0.1155(6) 0.2037(3) 0.0234(10) Uani 1 1 d . . .
C6 C 0.0783(7) 0.2775(6) 0.2081(3) 0.0246(10) Uani 1 1 d . . .
H6 H 0.0538 0.3375 0.2484 0.030 Uiso 1 1 calc R . .
C7 C 0.1499(6) 0.3539(5) 0.1538(3) 0.0212(10) Uani 1 1 d . . .
C8 C -0.0427(7) 0.0346(6) 0.2617(3) 0.0268(11) Uani 1 1 d . . .
C9 C 0.5995(7) 0.0930(6) 0.1265(3) 0.0339(12) Uani 1 1 d . . .
H9 H 0.6067 0.0320 0.0829 0.041 Uiso 1 1 calc R . .
C10 C 0.6140(7) 0.2965(7) 0.2073(3) 0.0336(12) Uani 1 1 d . . .
H10 H 0.6319 0.4013 0.2314 0.040 Uiso 1 1 calc R . .
C11 C 0.5486(8) 0.0337(6) 0.1838(3) 0.0320(12) Uani 1 1 d . . .
C12 C 0.5140(7) 0.1622(6) 0.3073(3) 0.0287(11) Uani 1 1 d . . .
C13 C 0.3794(8) 0.0272(6) 0.3213(3) 0.0365(13) Uani 1 1 d . . .
H13 H 0.3164 -0.0631 0.2843 0.044 Uiso 1 1 calc R . .
C14 C 0.3371(8) 0.0244(7) 0.3897(3) 0.0401(14) Uani 1 1 d . . .
H14 H 0.2464 -0.0678 0.3989 0.048 Uiso 1 1 calc R . .
C15 C 0.4297(7) 0.1592(6) 0.4447(3) 0.0288(11) Uani 1 1 d . . .
C16 C 0.5628(9) 0.2953(7) 0.4304(3) 0.0463(16) Uani 1 1 d . . .
H16 H 0.6235 0.3869 0.4670 0.056 Uiso 1 1 calc R . .
C17 C 0.6068(8) 0.2966(7) 0.3618(3) 0.0438(15) Uani 1 1 d . . .
H17 H 0.6988 0.3880 0.3525 0.053 Uiso 1 1 calc R . .
C18 C 0.2636(8) 0.0326(7) 0.5382(3) 0.0382(14) Uani 1 1 d . . .
C19 C 0.4720(9) 0.2787(8) 0.5770(3) 0.0421(15) Uani 1 1 d . . .
C20 C 0.3953(8) 0.2249(7) 0.6330(3) 0.0412(14) Uani 1 1 d . . .
H20 H 0.4251 0.2815 0.6805 0.049 Uiso 1 1 calc R . .
H11 H 0.521(9) -0.063(8) 0.194(3) 0.049 Uiso 1 1 d . . .
H18 H 0.199(9) -0.055(8) 0.509(4) 0.049 Uiso 1 1 d . . .
H19 H 0.554(9) 0.365(8) 0.578(3) 0.049 Uiso 1 1 d . . .
H8A H 0.895(10) 0.298(8) -0.007(3) 0.049 Uiso 1 1 d . . .
H9A H 0.581(10) 0.630(9) 0.150(4) 0.049 Uiso 1 1 d . . .
H10A H 1.006(8) 0.644(8) 0.290(3) 0.049 Uiso 1 1 d D . .
H11A H 0.114(9) 0.341(7) 0.389(3) 0.049 Uiso 1 1 d D . .
H12A H 0.061(10) 0.599(7) 0.445(4) 0.049 Uiso 1 1 d D . .
H4B H 0.199(9) 0.009(8) 0.640(3) 0.049 Uiso 1 1 d . . .
H8B H 0.758(10) 0.268(9) -0.044(4) 0.049 Uiso 1 1 d . . .
H9B H 0.736(10) 0.692(8) 0.179(4) 0.049 Uiso 1 1 d . . .
H10B H 0.920(10) 0.722(7) 0.300(3) 0.049 Uiso 1 1 d D . .
H11B H 0.107(9) 0.374(8) 0.463(3) 0.049 Uiso 1 1 d D . .
H12B H -0.005(9) 0.668(8) 0.409(2) 0.049 Uiso 1 1 d D . .

loop_
_atom_site_aniso_label
_atom_site_aniso_U_11
_atom_site_aniso_U_22
_atom_site_aniso_U_33
_atom_site_aniso_U_23
_atom_site_aniso_U_13
_atom_site_aniso_U_12
Cd1 0.0216(2) 0.0266(2) 0.0265(2) 0.01050(15) 0.00699(14) 0.00890(15)
N1 0.029(2) 0.030(2) 0.026(2) 0.0067(18) 0.0041(18) 0.0086(19)
N2 0.032(2) 0.022(2) 0.024(2) 0.0042(17) 0.0046(18) 0.0073(18)
N3 0.034(2) 0.030(2) 0.024(2) 0.0108(19) 0.0054(18) 0.0061(19)
N4 0.041(3) 0.043(3) 0.032(3) 0.016(2) 0.016(2) 0.011(2)
O1 0.0175(17) 0.038(2) 0.033(2) 0.0123(16) 0.0067(14) 0.0107(15)
O2 0.0228(17) 0.0333(19) 0.0296(19) 0.0152(15) 0.0049(14) 0.0113(15)
O3 0.051(2) 0.0205(19) 0.035(2) 0.0114(16) 0.0097(18) 0.0032(17)
O4 0.053(2) 0.028(2) 0.031(2) 0.0085(16) 0.0181(18) 0.0053(18)
O5 0.0176(17) 0.0283(18) 0.043(2) 0.0131(16) -0.0004(15) 0.0082(14)
O6 0.0198(17) 0.0207(17) 0.040(2) 0.0124(15) 0.0078(15) 0.0035(14)
O7 0.042(2) 0.031(2) 0.026(2) 0.0024(15) 0.0004(16) 0.0131(17)
O8 0.0254(19) 0.034(2) 0.034(2) 0.0138(18) 0.0075(17) 0.0095(17)
O9 0.026(2) 0.033(2) 0.043(2) 0.0009(18) -0.0026(17) 0.0143(17)
O10 0.057(3) 0.052(3) 0.042(3) 0.023(2) 0.017(2) 0.025(2)
O11 0.069(3) 0.044(3) 0.046(3) 0.000(2) 0.008(3) -0.001(2)
O12 0.086(4) 0.048(3) 0.041(3) 0.011(2) 0.002(3) 0.011(3)
S1 0.0191(6) 0.0166(5) 0.0251(6) 0.0051(5) 0.0020(5) 0.0061(5)
C1 0.019(2) 0.014(2) 0.023(3) 0.0003(18) -0.0025(18) 0.0028(18)
C2 0.019(2) 0.024(2) 0.022(2) 0.008(2) 0.0059(18) 0.0100(19)
C3 0.033(3) 0.024(3) 0.025(3) 0.005(2) 0.011(2) 0.014(2)
C4 0.034(3) 0.023(3) 0.032(3) 0.007(2) 0.007(2) 0.011(2)
C5 0.023(2) 0.019(2) 0.026(3) 0.009(2) 0.0047(19) 0.0041(19)
C6 0.027(3) 0.024(2) 0.022(3) 0.006(2) 0.008(2) 0.009(2)
C7 0.021(2) 0.017(2) 0.025(3) 0.0067(19) 0.0036(19) 0.0063(19)
C8 0.023(2) 0.031(3) 0.027(3) 0.011(2) 0.006(2) 0.009(2)
C9 0.038(3) 0.029(3) 0.030(3) 0.001(2) 0.004(2) 0.010(2)
C10 0.038(3) 0.028(3) 0.030(3) 0.009(2) 0.005(2) 0.006(2)
C11 0.037(3) 0.023(3) 0.035(3) 0.006(2) 0.009(2) 0.010(2)
C12 0.030(3) 0.027(3) 0.029(3) 0.012(2) 0.009(2) 0.008(2)
C13 0.041(3) 0.022(3) 0.034(3) 0.002(2) 0.007(2) 0.000(2)
C14 0.040(3) 0.029(3) 0.038(3) 0.008(2) 0.011(3) -0.002(2)
C15 0.026(3) 0.028(3) 0.028(3) 0.011(2) 0.006(2) 0.003(2)
C16 0.051(4) 0.031(3) 0.030(3) 0.001(2) 0.006(3) -0.010(3)
C17 0.046(3) 0.029(3) 0.033(3) 0.006(2) 0.005(3) -0.011(3)
C18 0.040(3) 0.035(3) 0.030(3) 0.006(2) 0.009(2) 0.004(3)
C19 0.041(3) 0.039(3) 0.036(3) 0.007(3) 0.013(3) 0.004(3)
C20 0.040(3) 0.042(3) 0.029(3) 0.002(3) 0.008(2) 0.005(3)

loop_
_atom_type_symbol
_atom_type_description
_atom_type_scat_dispersion_real
_atom_type_scat_dispersion_imag
_atom_type_scat_source
C C 0.0033 0.0016 'International Tables Vol C Tables 4.2.6.8 and 6.1.1.4'
H H 0.0000 0.0000 'International Tables Vol C Tables 4.2.6.8 and 6.1.1.4'
N N 0.0061 0.0033 'International Tables Vol C Tables 4.2.6.8 and 6.1.1.4'
O O 0.0106 0.0060 'International Tables Vol C Tables 4.2.6.8 and 6.1.1.4'
S S 0.1246 0.1234 'International Tables Vol C Tables 4.2.6.8 and 6.1.1.4'
Cd Cd -0.8075 1.2024 'International Tables Vol C Tables 4.2.6.8 and 6.1.1.4'

loop_
_geom_angle_atom_site_label_1
_geom_angle_atom_site_label_2
_geom_angle_atom_site_label_3
_geom_angle
_geom_angle_site_symmetry_1
_geom_angle_site_symmetry_3
O9 Cd1 O2 96.01(14) . 2_665
O9 Cd1 N1 88.15(16) . .
O2 Cd1 N1 168.72(13) 2_665 .
O9 Cd1 O8 174.73(14) . .
O2 Cd1 O8 85.63(13) 2_665 .
N1 Cd1 O8 89.34(14) . .
O9 Cd1 O1 94.23(13) . .
O2 Cd1 O1 97.40(12) 2_665 .
N1 Cd1 O1 92.73(14) . .
O8 Cd1 O1 90.52(13) . .
O9 Cd1 O5 80.98(13) . 1_655
O2 Cd1 O5 81.51(12) 2_665 1_655
N1 Cd1 O5 88.83(13) . 1_655
O8 Cd1 O5 94.34(13) . 1_655
O1 Cd1 O5 174.91(12) . 1_655
C10 N1 C9 106.1(4) . .
C10 N1 Cd1 122.4(4) . .
C9 N1 Cd1 131.3(3) . .
C10 N2 C11 106.1(4) . .
C10 N2 C12 126.0(4) . .
C11 N2 C12 127.8(4) . .
C18 N3 C19 107.1(5) . .
C18 N3 C15 126.3(5) . .
C19 N3 C15 126.5(4) . .
C18 N4 C20 108.7(5) . .
C1 O1 Cd1 135.0(3) . .
C1 O2 Cd1 118.8(3) . 2_665
S1 O5 Cd1 151.5(2) . 1_455
O7 S1 O5 112.8(2) . .
O7 S1 O6 112.2(2) . .
O5 S1 O6 111.1(2) . .
O7 S1 C7 105.0(2) . .
O5 S1 C7 107.7(2) . .
O6 S1 C7 107.6(2) . .
O1 C1 O2 124.8(4) . .
O1 C1 C2 119.1(4) . .
O2 C1 C2 116.0(4) . .
C3 C2 C7 118.2(4) . .
C3 C2 C1 117.5(4) . .
C7 C2 C1 124.3(4) . .
C4 C3 C2 121.3(4) . .
C3 C4 C5 120.3(5) . .
C6 C5 C4 119.0(4) . .
C6 C5 C8 120.4(4) . .
C4 C5 C8 120.6(4) . .
C5 C6 C7 121.6(4) . .
C6 C7 C2 119.5(4) . .
C6 C7 S1 117.0(4) . .
C2 C7 S1 123.5(4) . .
O3 C8 O4 123.2(4) . .
O3 C8 C5 118.5(4) . .
O4 C8 C5 118.4(4) . .
C11 C9 N1 110.1(5) . .
N1 C10 N2 111.2(5) . .
C9 C11 N2 106.4(5) . .
C13 C12 C17 120.0(5) . .
C13 C12 N2 120.1(5) . .
C17 C12 N2 120.0(4) . .
C12 C13 C14 120.4(5) . .
C13 C14 C15 119.9(5) . .
C16 C15 C14 119.6(5) . .
C16 C15 N3 120.2(5) . .
C14 C15 N3 120.2(4) . .
C15 C16 C17 120.3(5) . .
C12 C17 C16 119.8(5) . .
N4 C18 N3 110.0(5) . .
C20 C19 N3 107.3(5) . .
C19 C20 N4 106.9(5) . .

loop_
_geom_bond_atom_site_label_1
_geom_bond_atom_site_label_2
_geom_bond_distance
_geom_bond_site_symmetry_2
Cd1 O9 2.242(4) .
Cd1 O2 2.252(3) 2_665
Cd1 N1 2.256(4) .
Cd1 O8 2.284(4) .
Cd1 O1 2.300(3) .
Cd1 O5 2.387(3) 1_655
N1 C10 1.298(7) .
N1 C9 1.375(7) .
N2 C10 1.363(7) .
N2 C11 1.381(7) .
N2 C12 1.421(6) .
N3 C18 1.331(7) .
N3 C19 1.377(7) .
N3 C15 1.452(6) .
N4 C18 1.297(7) .
N4 C20 1.372(7) .
O1 C1 1.237(6) .
O2 C1 1.267(6) .
O2 Cd1 2.252(3) 2_665
O3 C8 1.251(6) .
O4 C8 1.267(6) .
O5 S1 1.451(3) .
O5 Cd1 2.387(3) 1_455
O6 S1 1.456(3) .
O7 S1 1.445(4) .
S1 C7 1.779(5) .
C1 C2 1.517(6) .
C2 C3 1.394(7) .
C2 C7 1.409(6) .
C3 C4 1.383(7) .
C4 C5 1.388(7) .
C5 C6 1.376(7) .
C5 C8 1.503(6) .
C6 C7 1.392(7) .
C9 C11 1.333(8) .
C12 C13 1.371(7) .
C12 C17 1.377(8) .
C13 C14 1.378(8) .
C14 C15 1.384(8) .
C15 C16 1.376(7) .
C16 C17 1.383(8) .
C19 C20 1.345(8) .

loop_
_geom_hbond_atom_site_label_D
_geom_hbond_atom_site_label_H
_geom_hbond_atom_site_label_A
_geom_hbond_distance_DH
_geom_hbond_distance_HA
_geom_hbond_distance_DA
_geom_hbond_angle_DHA
_geom_hbond_site_symmetry_A
O12 H12B O10 0.87(4) 1.81(4) 2.674(7) 174(6) 1_455
O11 H11B O12 0.77(4) 2.03(4) 2.787(7) 168(7) 2_566
O10 H10B O3 0.79(4) 1.95(4) 2.735(6) 172(7) 1_665
O9 H9B O3 0.77(7) 1.94(7) 2.696(5) 167(7) 1_665
O8 H8B O6 0.70(7) 2.17(7) 2.846(5) 162(8) 2_665
N4 H4B O3 0.97(7) 2.44(6) 3.109(6) 126(5) 2_556
N4 H4B O4 0.97(7) 1.67(7) 2.626(6) 167(6) 2_556
O12 H12A O11 0.75(4) 2.11(4) 2.862(8) 177(8) .
O11 H11A O4 0.83(4) 2.08(5) 2.841(6) 152(6) .
O10 H10A S1 0.79(4) 2.94(5) 3.704(5) 163(6) 1_655
O10 H10A O7 0.79(4) 2.04(4) 2.819(6) 169(7) 1_655
O9 H9A O6 0.71(7) 1.99(7) 2.689(5) 171(8) .
O8 H8A O2 0.80(7) 1.94(7) 2.736(5) 176(7) 1_655
